data_1001405
loop_
_publ_author_name
'Leclaire, a'
'Borel, M M'
'Grandin, A'
'Raveau, B'

_publ_section_title
;
Two Molybdenum Diphosphates with a Tunnel Structure Involving Mo(III):
K Mo P~2~ O~7~ and K~.17~ Mo P~2~ O~7~
;
_journal_coden_ASTM JSSCBI
_journal_name_full 'Journal of Solid State Chemistry'
_journal_page_first 220
_journal_page_last 226
_journal_paper_doi 10.1016/0022-4596(89)90100-X
_journal_volume 78
_journal_year 1989
_chemical_formula_structural 'K Mo (P2 O7)'
_chemical_formula_sum 'K Mo O7 P2'
_chemical_name_systematic 'Potassium molybdenum(III) diphosphate'
_space_group_IT_number 14
_symmetry_cell_setting monoclinic
_symmetry_Int_Tables_number 14
_symmetry_space_group_name_Hall '-P 2ybc'
_symmetry_space_group_name_H-M 'P 1 21/c 1'
_cell_angle_alpha 90
_cell_angle_beta 106.88(1)
_cell_angle_gamma 90
_cell_formula_units_Z 4
_cell_length_a 7.3758(7)
_cell_length_b 10.348(1)
_cell_length_c 8.351(2)
_cell_volume 609.9
_refine_ls_R_factor_all 0.081
_cod_database_code 1001405

loop_
_symmetry_equiv_pos_as_xyz
x,y,z
-x,1/2+y,1/2-z
-x,-y,-z
x,1/2-y,1/2+z

loop_
_atom_site_label
_atom_site_type_symbol
_atom_site_symmetry_multiplicity
_atom_site_Wyckoff_symbol
_atom_site_fract_x
_atom_site_fract_y
_atom_site_fract_z
_atom_site_occupancy
_atom_site_attached_hydrogens
_atom_site_calc_flag
Mo1 Mo3+ 4 e 0.23374(4) 0.60021(2) 0.76012(3) 1. 0 d
K1 K1+ 4 e 0.1774(1) 0.3234(1) 0.0570(1) 1. 0 d
P1 P5+ 4 e 0.4447(1) 0.63969(8) 0.1942(1) 1. 0 d
P2 P5+ 4 e 0.1329(1) 0.90101(8) 0.8261(1) 1. 0 d
O1 O2- 4 e 0.3442(3) 0.5701(3) 0.3192(3) 1. 0 d
O2 O2- 4 e 0.0758(3) 0.7314(2) 0.2471(3) 1. 0 d
O3 O2- 4 e 0.6420(4) 0.5838(2) 0.2362(4) 1. 0 d
O4 O2- 4 e 0.1345(4) 0.5946(3) 0.5046(3) 1. 0 d
O5 O2- 4 e 0.3214(4) 0.6076(3) 0.0217(3) 1. 0 d
O6 O2- 4 e 0.0087(4) 0.4967(3) 0.2177(3) 1. 0 d
O7 O2- 4 e 0.4594(3) 0.7824(2) 0.2386(3) 1. 0 d

loop_
_atom_type_symbol
_atom_type_oxidation_number
Mo3+ 3.000
K1+ 1.000
P5+ 5.000
O2- -2.000
